data_7245351
loop_
_publ_author_name
'Omoregie, Helen Oluwatola'
'Oloba-Whenu, Oluwakemi A.'
'Olowu, Olawale J.'
'Fasina, Tolulope M.'
'Friedrich, Alexandra'
'Haehnel, Martin'
'Marder, Todd B.'

_publ_section_title
;
 Mixed-ligand complexes of copper(ii) with thienoyltrifluoroacetonate and
 nitrogen containing ligands: synthesis, structures, antimicrobial
 activity, cytotoxicity, Hirshfeld surface analysis and DFT studies
;
_journal_issue 36
_journal_name_full 'RSC Advances'
_journal_page_first 23513
_journal_page_last 23526
_journal_paper_doi 10.1039/D2RA02428D
_journal_volume 12
_journal_year 2022
_chemical_formula_moiety 'C20 H12 Cu F3 N3 O5 S'
_chemical_formula_sum 'C20 H12 Cu F3 N3 O5 S'
_chemical_formula_weight 526.93
_space_group_crystal_system triclinic
_space_group_IT_number 1
_space_group_name_Hall 'P 1'
_space_group_name_H-M_alt 'P 1'
_atom_sites_solution_hydrogens geom
_atom_sites_solution_secondary iterative
_audit_creation_method SHELXL-2014/7
_audit_update_record
;
2021-01-15 deposited with the CCDC.	2022-08-02 downloaded from the CCDC.
;
_cell_angle_alpha 95.380(2)
_cell_angle_beta 108.445(2)
_cell_angle_gamma 110.266(2)
_cell_formula_units_Z 1
_cell_length_a 7.6341(4)
_cell_length_b 7.7048(4)
_cell_length_c 9.5687(4)
_cell_measurement_reflns_used 7182
_cell_measurement_temperature 100(2)
_cell_measurement_theta_max 28.75
_cell_measurement_theta_min 2.30
_cell_volume 487.61(4)
_computing_cell_refinement 'Saint+ ver. V8.34A (Bruker AXS)'
_computing_data_collection 'APEX2 ver. 2014.9 (Bruker AXS)'
_computing_data_reduction 'Saint+ ver. V8.34A (Bruker AXS)'
_computing_molecular_graphics 'ShelXLe (Huebschle et all, 2011)'
_computing_publication_material 'SHELXL-2014/7 (Sheldrick, 2014)'
_computing_structure_refinement 'SHELXL-2014/7 (Sheldrick, 2014)'
_computing_structure_solution 'SHELXT (Sheldrick, 2012)'
_diffrn_ambient_temperature 100(2)
_diffrn_detector 'CCD area detector (Apex2)'
_diffrn_detector_area_resol_mean 8.333
_diffrn_measured_fraction_theta_full 0.999
_diffrn_measured_fraction_theta_max 1.000
_diffrn_measurement_device_type 'Bruker X8-APEX II'
_diffrn_measurement_method '\f and \w scans'
_diffrn_radiation_type MoK\a
_diffrn_radiation_wavelength 0.71073
_diffrn_reflns_av_R_equivalents 0.0219
_diffrn_reflns_av_unetI/netI 0.0252
_diffrn_reflns_Laue_measured_fraction_full 0.999
_diffrn_reflns_Laue_measured_fraction_max 1.000
_diffrn_reflns_limit_h_max 9
_diffrn_reflns_limit_h_min -9
_diffrn_reflns_limit_k_max 9
_diffrn_reflns_limit_k_min -9
_diffrn_reflns_limit_l_max 12
_diffrn_reflns_limit_l_min -12
_diffrn_reflns_number 10769
_diffrn_reflns_point_group_measured_fraction_full 0.831
_diffrn_reflns_point_group_measured_fraction_max 0.805
_diffrn_reflns_theta_full 25.242
_diffrn_reflns_theta_max 26.992
_diffrn_reflns_theta_min 2.305
_diffrn_source 'rotating anode (Nonius FR-591)'
_exptl_absorpt_coefficient_mu 1.297
_exptl_absorpt_correction_T_max 0.7458
_exptl_absorpt_correction_T_min 0.6801
_exptl_absorpt_correction_type multi-scan
_exptl_absorpt_process_details 'SadAbs 2014/5 (Bruker AXS)'
_exptl_crystal_colour green
_exptl_crystal_density_diffrn 1.794
_exptl_crystal_description block
_exptl_crystal_F_000 265
_exptl_crystal_recrystallization_method 'Re-crystallisation from solvent: Methanol/diethylether'
_exptl_crystal_size_max 0.200
_exptl_crystal_size_mid 0.200
_exptl_crystal_size_min 0.200
_refine_diff_density_max 0.251
_refine_diff_density_min -0.241
_refine_diff_density_rms 0.051
_refine_ls_abs_structure_details
;
 Flack x determined using 1229 quotients [(I+)-(I-)]/[(I+)+(I-)]
 (Parsons, Flack and Wagner, Acta Cryst. B69 (2013) 249-259).
;
_refine_ls_abs_structure_Flack -0.011(5)
_refine_ls_extinction_method none
_refine_ls_goodness_of_fit_ref 1.057
_refine_ls_hydrogen_treatment constr
_refine_ls_matrix_type full
_refine_ls_number_parameters 298
_refine_ls_number_reflns 3411
_refine_ls_number_restraints 3
_refine_ls_restrained_S_all 1.056
_refine_ls_R_factor_all 0.0220
_refine_ls_R_factor_gt 0.0211
_refine_ls_shift/su_max 0.000
_refine_ls_shift/su_mean 0.000
_refine_ls_structure_factor_coef Fsqd
_refine_ls_weighting_details 'w=1/[\s^2^(Fo^2^)+(0.0269P)^2^+0.1082P] where P=(Fo^2^+2Fc^2^)/3'
_refine_ls_weighting_scheme calc
_refine_ls_wR_factor_gt 0.0494
_refine_ls_wR_factor_ref 0.0498
_reflns_Friedel_coverage 0.611
_reflns_Friedel_fraction_full 0.662
_reflns_Friedel_fraction_max 0.611
_reflns_number_gt 3339
_reflns_number_total 3411
_reflns_threshold_expression 'I > 2\s(I)'
_cod_data_source_file d2ra02428d2.cif
_cod_data_source_block cmpd1_CuTTAphenNO3
_cod_database_code 7245351
_shelx_shelxl_version_number 2014/7
_shelx_space_group_comment
;
The symmetry employed for this shelxl refinement is uniquely defined
by the following loop, which should always be used as a source of
symmetry information in preference to the above space-group names.
They are only intended as comments.
;
_shelx_estimated_absorpt_t_min 0.781
_shelx_estimated_absorpt_t_max 0.781

loop_
_space_group_symop_operation_xyz
'x, y, z'

loop_
_atom_site_label
_atom_site_type_symbol
_atom_site_fract_x
_atom_site_fract_y
_atom_site_fract_z
_atom_site_U_iso_or_equiv
_atom_site_adp_type
_atom_site_occupancy
_atom_site_site_symmetry_order
_atom_site_calc_flag
_atom_site_refinement_flags_posn
_atom_site_refinement_flags_adp
_atom_site_refinement_flags_occupancy
_atom_site_disorder_assembly
_atom_site_disorder_group
Cu1 Cu 0.21808(3) 0.22447(3) 0.32236(3) 0.01204(10) Uani 1 1 d . . . . .
S1 S 0.76371(12) 0.75790(12) 0.68051(9) 0.01783(19) Uani 1 1 d . . . . .
F1 F 0.1310(3) 0.7102(3) -0.0071(2) 0.0231(4) Uani 1 1 d . . . . .
F2 F 0.2036(3) 0.4906(3) -0.0993(2) 0.0235(4) Uani 1 1 d . . . . .
F3 F -0.0854(3) 0.4200(3) -0.0821(2) 0.0218(4) Uani 1 1 d . . . . .
O1 O 0.4157(4) 0.4701(3) 0.4442(3) 0.0149(5) Uani 1 1 d . . . . .
O2 O 0.1033(3) 0.3272(3) 0.1576(3) 0.0137(5) Uani 1 1 d . . . . .
O3 O 0.4434(3) 0.1419(4) 0.2619(2) 0.0207(5) Uani 1 1 d . . . . .
O4 O 0.5617(4) 0.0481(4) 0.1071(3) 0.0306(6) Uani 1 1 d . . . . .
O5 O 0.3363(4) 0.1638(4) 0.0280(3) 0.0231(5) Uani 1 1 d . . . . .
N1 N -0.0016(4) -0.0340(4) 0.2280(3) 0.0127(7) Uani 1 1 d . . . . .
N2 N 0.2858(4) 0.1059(4) 0.5004(3) 0.0134(6) Uani 1 1 d . . . . .
N3 N 0.4459(4) 0.1160(4) 0.1300(3) 0.0141(6) Uani 1 1 d . . . . .
C1 C 0.0136(5) -0.1592(5) 0.3174(4) 0.0115(6) Uani 1 1 d . . . . .
C2 C -0.1153(5) -0.3509(5) 0.2733(4) 0.0161(7) Uani 1 1 d . . . . .
C3 C -0.2687(5) -0.4136(5) 0.1287(4) 0.0176(7) Uani 1 1 d . . . . .
H3 H -0.3604 -0.5431 0.0929 0.021 Uiso 1 1 calc R U . . .
C4 C -0.2843(5) -0.2855(5) 0.0398(4) 0.0180(7) Uani 1 1 d . . . . .
H4 H -0.3885 -0.3258 -0.0575 0.022 Uiso 1 1 calc R U . . .
C5 C -0.1470(5) -0.0963(5) 0.0924(4) 0.0156(7) Uani 1 1 d . . . . .
H5 H -0.1583 -0.0098 0.0290 0.019 Uiso 1 1 calc R U . . .
C6 C 0.1701(5) -0.0821(5) 0.4651(4) 0.0125(7) Uani 1 1 d . . . . .
C7 C 0.1948(5) -0.2007(5) 0.5658(4) 0.0156(6) Uani 1 1 d . . . . .
C8 C 0.3458(5) -0.1139(5) 0.7103(4) 0.0187(7) Uani 1 1 d . . . . .
H8 H 0.3665 -0.1874 0.7835 0.022 Uiso 1 1 calc R U . . .
C9 C 0.4633(5) 0.0764(5) 0.7458(4) 0.0195(7) Uani 1 1 d . . . . .
H9 H 0.5660 0.1357 0.8433 0.023 Uiso 1 1 calc R U . . .
C10 C 0.4303(5) 0.1828(5) 0.6365(4) 0.0162(7) Uani 1 1 d . . . . .
H10 H 0.5142 0.3143 0.6608 0.019 Uiso 1 1 calc R U . . .
C11 C -0.0847(5) -0.4711(5) 0.3765(4) 0.0200(7) Uani 1 1 d . . . . .
H11 H -0.1689 -0.6029 0.3468 0.024 Uiso 1 1 calc R U . . .
C12 C 0.0641(5) -0.3980(5) 0.5167(4) 0.0207(7) Uani 1 1 d . . . . .
H12 H 0.0814 -0.4800 0.5833 0.025 Uiso 1 1 calc R U . . .
C13 C 0.9254(5) 0.9906(5) 0.7363(4) 0.0196(7) Uani 1 1 d . . . . .
H13 H 1.0315 1.0466 0.8326 0.024 Uiso 1 1 calc R U . . .
C14 C 0.8847(5) 1.0874(5) 0.6263(4) 0.0200(7) Uani 1 1 d . . . . .
H14 H 0.9598 1.2185 0.6372 0.024 Uiso 1 1 calc R U . . .
C15 C 0.7177(5) 0.9703(5) 0.4942(4) 0.0171(7) Uani 1 1 d . . . . .
H15 H 0.6683 1.0148 0.4068 0.021 Uiso 1 1 calc R U . . .
C16 C 0.6352(5) 0.7862(5) 0.5057(4) 0.0131(7) Uani 1 1 d . . . . .
C17 C 0.4642(5) 0.6228(5) 0.3985(4) 0.0125(7) Uani 1 1 d . . . . .
C18 C 0.3636(5) 0.6408(5) 0.2513(3) 0.0132(6) Uani 1 1 d . . . . .
H18 H 0.4139 0.7585 0.2242 0.016 Uiso 1 1 calc R U . . .
C19 C 0.1970(5) 0.4949(5) 0.1473(4) 0.0121(7) Uani 1 1 d . . . . .
C20 C 0.1101(5) 0.5302(5) -0.0108(4) 0.0149(7) Uani 1 1 d . . . . .

loop_
_atom_site_aniso_label
_atom_site_aniso_U_11
_atom_site_aniso_U_22
_atom_site_aniso_U_33
_atom_site_aniso_U_23
_atom_site_aniso_U_13
_atom_site_aniso_U_12
Cu1 0.01355(19) 0.00851(18) 0.01108(18) 0.00310(14) 0.00260(15) 0.00258(15)
S1 0.0180(4) 0.0166(4) 0.0129(4) 0.0035(4) 0.0004(4) 0.0050(4)
F1 0.0274(11) 0.0127(10) 0.0192(10) 0.0054(8) -0.0021(9) 0.0059(9)
F2 0.0261(11) 0.0312(12) 0.0150(9) 0.0064(9) 0.0091(8) 0.0116(9)
F3 0.0155(10) 0.0213(11) 0.0175(10) 0.0063(9) -0.0014(8) 0.0011(9)
O1 0.0161(13) 0.0086(12) 0.0128(12) 0.0033(10) 0.0000(10) 0.0014(10)
O2 0.0130(12) 0.0094(12) 0.0151(12) 0.0036(10) 0.0029(10) 0.0023(10)
O3 0.0222(12) 0.0339(15) 0.0118(11) 0.0073(10) 0.0077(10) 0.0162(11)
O4 0.0355(15) 0.0487(18) 0.0287(14) 0.0162(13) 0.0199(12) 0.0321(14)
O5 0.0238(12) 0.0307(14) 0.0143(11) 0.0060(10) 0.0014(10) 0.0155(11)
N1 0.0127(14) 0.0110(16) 0.0153(15) 0.0045(12) 0.0064(12) 0.0042(12)
N2 0.0145(15) 0.0120(16) 0.0120(14) 0.0032(12) 0.0055(12) 0.0028(13)
N3 0.0109(13) 0.0111(14) 0.0160(13) 0.0031(11) 0.0030(11) 0.0011(11)
C1 0.0110(15) 0.0099(16) 0.0160(16) 0.0035(14) 0.0078(14) 0.0042(13)
C2 0.0143(15) 0.0168(17) 0.0189(16) 0.0055(14) 0.0083(14) 0.0057(14)
C3 0.0148(18) 0.0101(18) 0.0235(18) 0.0014(15) 0.0085(15) -0.0007(15)
C4 0.0133(17) 0.0197(19) 0.0149(17) 0.0002(15) 0.0027(15) 0.0029(15)
C5 0.0167(16) 0.0160(17) 0.0167(16) 0.0050(14) 0.0076(14) 0.0080(14)
C6 0.0148(17) 0.0118(18) 0.0139(17) 0.0043(15) 0.0079(15) 0.0061(15)
C7 0.0174(16) 0.0161(17) 0.0166(16) 0.0063(13) 0.0099(14) 0.0065(14)
C8 0.0209(17) 0.023(2) 0.0147(17) 0.0096(15) 0.0075(14) 0.0090(15)
C9 0.0200(18) 0.0240(19) 0.0121(16) 0.0053(14) 0.0049(14) 0.0068(15)
C10 0.0162(16) 0.0152(17) 0.0160(16) 0.0044(14) 0.0070(14) 0.0039(14)
C11 0.0230(18) 0.0106(17) 0.0252(19) 0.0062(15) 0.0118(16) 0.0022(15)
C12 0.0250(18) 0.0167(17) 0.0237(18) 0.0119(15) 0.0111(15) 0.0086(15)
C13 0.0143(16) 0.0198(18) 0.0136(17) -0.0031(14) -0.0006(14) 0.0012(15)
C14 0.0145(17) 0.0132(17) 0.0215(18) -0.0012(14) 0.0019(15) -0.0012(14)
C15 0.0183(17) 0.0145(18) 0.0131(16) 0.0009(14) 0.0037(14) 0.0030(15)
C16 0.0138(16) 0.0146(18) 0.0113(15) 0.0021(14) 0.0043(13) 0.0066(14)
C17 0.0125(15) 0.0141(17) 0.0123(16) 0.0031(14) 0.0046(13) 0.0071(13)
C18 0.0137(16) 0.0111(17) 0.0120(16) 0.0025(14) 0.0038(14) 0.0027(14)
C19 0.0129(17) 0.0144(19) 0.0116(15) 0.0039(13) 0.0056(13) 0.0073(15)
C20 0.0144(16) 0.0125(17) 0.0146(16) 0.0032(13) 0.0019(14) 0.0047(14)

loop_
_atom_type_symbol
_atom_type_description
_atom_type_scat_dispersion_real
_atom_type_scat_dispersion_imag
_atom_type_scat_source
C C 0.0033 0.0016 'International Tables Vol C Tables 4.2.6.8 and 6.1.1.4'
H H 0.0000 0.0000 'International Tables Vol C Tables 4.2.6.8 and 6.1.1.4'
N N 0.0061 0.0033 'International Tables Vol C Tables 4.2.6.8 and 6.1.1.4'
O O 0.0106 0.0060 'International Tables Vol C Tables 4.2.6.8 and 6.1.1.4'
F F 0.0171 0.0103 'International Tables Vol C Tables 4.2.6.8 and 6.1.1.4'
S S 0.1246 0.1234 'International Tables Vol C Tables 4.2.6.8 and 6.1.1.4'
Cu Cu 0.3201 1.2651 'International Tables Vol C Tables 4.2.6.8 and 6.1.1.4'

loop_
_geom_angle_atom_site_label_1
_geom_angle_atom_site_label_2
_geom_angle_atom_site_label_3
_geom_angle
_geom_angle_site_symmetry_1
_geom_angle_site_symmetry_3
_geom_angle_publ_flag
O1 Cu1 O2 93.59(10) . . ?
O1 Cu1 N1 169.70(11) . . ?
O2 Cu1 N1 92.12(11) . . ?
O1 Cu1 N2 90.44(11) . . ?
O2 Cu1 N2 168.58(10) . . ?
N1 Cu1 N2 82.40(12) . . ?
O1 Cu1 O3 93.52(10) . . ?
O2 Cu1 O3 104.97(9) . . ?
N1 Cu1 O3 93.27(11) . . ?
N2 Cu1 O3 85.41(10) . . ?
C13 S1 C16 92.09(17) . . ?
C17 O1 Cu1 126.0(2) . . ?
C19 O2 Cu1 121.3(2) . . ?
N3 O3 Cu1 124.75(18) . . ?
C5 N1 C1 118.5(3) . . ?
C5 N1 Cu1 128.8(2) . . ?
C1 N1 Cu1 112.5(2) . . ?
C10 N2 C6 118.7(3) . . ?
C10 N2 Cu1 129.5(2) . . ?
C6 N2 Cu1 111.6(2) . . ?
O4 N3 O5 121.7(3) . . ?
O4 N3 O3 118.7(2) . . ?
O5 N3 O3 119.6(3) . . ?
N1 C1 C2 123.4(3) . . ?
N1 C1 C6 116.0(3) . . ?
C2 C1 C6 120.6(3) . . ?
C1 C2 C3 117.0(3) . . ?
C1 C2 C11 118.8(3) . . ?
C3 C2 C11 124.2(3) . . ?
C4 C3 C2 119.2(3) . . ?
C4 C3 H3 120.4 . . ?
C2 C3 H3 120.4 . . ?
C3 C4 C5 120.0(3) . . ?
C3 C4 H4 120.0 . . ?
C5 C4 H4 120.0 . . ?
N1 C5 C4 121.8(3) . . ?
N1 C5 H5 119.1 . . ?
C4 C5 H5 119.1 . . ?
N2 C6 C7 123.2(3) . . ?
N2 C6 C1 116.9(3) . . ?
C7 C6 C1 119.8(3) . . ?
C6 C7 C8 116.6(3) . . ?
C6 C7 C12 118.6(3) . . ?
C8 C7 C12 124.7(3) . . ?
C9 C8 C7 120.1(3) . . ?
C9 C8 H8 119.9 . . ?
C7 C8 H8 119.9 . . ?
C8 C9 C10 119.2(3) . . ?
C8 C9 H9 120.4 . . ?
C10 C9 H9 120.4 . . ?
N2 C10 C9 122.1(3) . . ?
N2 C10 H10 118.9 . . ?
C9 C10 H10 118.9 . . ?
C12 C11 C2 120.6(3) . . ?
C12 C11 H11 119.7 . . ?
C2 C11 H11 119.7 . . ?
C11 C12 C7 121.5(3) . . ?
C11 C12 H12 119.3 . . ?
C7 C12 H12 119.3 . . ?
C14 C13 S1 112.0(3) . . ?
C14 C13 H13 124.0 . . ?
S1 C13 H13 124.0 . . ?
C13 C14 C15 112.4(3) . . ?
C13 C14 H14 123.8 . . ?
C15 C14 H14 123.8 . . ?
C16 C15 C14 112.8(3) . . ?
C16 C15 H15 123.6 . . ?
C14 C15 H15 123.6 . . ?
C15 C16 C17 130.6(3) . . ?
C15 C16 S1 110.7(3) . . ?
C17 C16 S1 118.7(2) . . ?
O1 C17 C18 124.1(3) . . ?
O1 C17 C16 116.4(3) . . ?
C18 C17 C16 119.5(3) . . ?
C19 C18 C17 122.4(3) . . ?
C19 C18 H18 118.8 . . ?
C17 C18 H18 118.8 . . ?
O2 C19 C18 130.1(3) . . ?
O2 C19 C20 112.9(3) . . ?
C18 C19 C20 116.9(3) . . ?
F3 C20 F1 107.4(3) . . ?
F3 C20 F2 106.5(3) . . ?
F1 C20 F2 106.8(3) . . ?
F3 C20 C19 112.2(3) . . ?
F1 C20 C19 112.9(3) . . ?
F2 C20 C19 110.7(3) . . ?

loop_
_geom_bond_atom_site_label_1
_geom_bond_atom_site_label_2
_geom_bond_distance
_geom_bond_site_symmetry_2
_geom_bond_publ_flag
Cu1 O1 1.927(2) . ?
Cu1 O2 1.929(2) . ?
Cu1 N1 1.996(3) . ?
Cu1 N2 2.017(3) . ?
Cu1 O3 2.241(2) . ?
S1 C13 1.701(4) . ?
S1 C16 1.728(3) . ?
F1 C20 1.336(4) . ?
F2 C20 1.343(4) . ?
F3 C20 1.336(4) . ?
O1 C17 1.269(4) . ?
O2 C19 1.272(4) . ?
O3 N3 1.266(3) . ?
O4 N3 1.234(3) . ?
O5 N3 1.246(3) . ?
N1 C5 1.323(5) . ?
N1 C1 1.358(4) . ?
N2 C10 1.325(4) . ?
N2 C6 1.351(5) . ?
C1 C2 1.393(5) . ?
C1 C6 1.435(5) . ?
C2 C3 1.406(5) . ?
C2 C11 1.436(4) . ?
C3 C4 1.373(5) . ?
C3 H3 0.9500 . ?
C4 C5 1.396(5) . ?
C4 H4 0.9500 . ?
C5 H5 0.9500 . ?
C6 C7 1.403(4) . ?
C7 C8 1.404(5) . ?
C7 C12 1.430(5) . ?
C8 C9 1.368(5) . ?
C8 H8 0.9500 . ?
C9 C10 1.403(4) . ?
C9 H9 0.9500 . ?
C10 H10 0.9500 . ?
C11 C12 1.363(5) . ?
C11 H11 0.9500 . ?
C12 H12 0.9500 . ?
C13 C14 1.364(5) . ?
C13 H13 0.9500 . ?
C14 C15 1.417(5) . ?
C14 H14 0.9500 . ?
C15 C16 1.369(5) . ?
C15 H15 0.9500 . ?
C16 C17 1.454(5) . ?
C17 C18 1.421(4) . ?
C18 C19 1.368(5) . ?
C18 H18 0.9500 . ?
C19 C20 1.539(4) . ?

loop_
_geom_torsion_atom_site_label_1
_geom_torsion_atom_site_label_2
_geom_torsion_atom_site_label_3
_geom_torsion_atom_site_label_4
_geom_torsion
_geom_torsion_site_symmetry_1
_geom_torsion_site_symmetry_2
_geom_torsion_site_symmetry_3
_geom_torsion_site_symmetry_4
_geom_torsion_publ_flag
Cu1 O3 N3 O4 -171.1(2) . . . . ?
Cu1 O3 N3 O5 10.7(4) . . . . ?
C5 N1 C1 C2 0.6(5) . . . . ?
Cu1 N1 C1 C2 -176.4(2) . . . . ?
C5 N1 C1 C6 -178.0(3) . . . . ?
Cu1 N1 C1 C6 5.0(3) . . . . ?
N1 C1 C2 C3 -0.6(5) . . . . ?
C6 C1 C2 C3 178.0(3) . . . . ?
N1 C1 C2 C11 179.5(3) . . . . ?
C6 C1 C2 C11 -1.9(4) . . . . ?
C1 C2 C3 C4 -0.2(5) . . . . ?
C11 C2 C3 C4 179.7(3) . . . . ?
C2 C3 C4 C5 1.0(5) . . . . ?
C1 N1 C5 C4 0.2(5) . . . . ?
Cu1 N1 C5 C4 176.6(2) . . . . ?
C3 C4 C5 N1 -1.0(5) . . . . ?
C10 N2 C6 C7 0.2(5) . . . . ?
Cu1 N2 C6 C7 176.0(2) . . . . ?
C10 N2 C6 C1 179.2(3) . . . . ?
Cu1 N2 C6 C1 -5.1(3) . . . . ?
N1 C1 C6 N2 0.1(4) . . . . ?
C2 C1 C6 N2 -178.6(3) . . . . ?
N1 C1 C6 C7 179.1(3) . . . . ?
C2 C1 C6 C7 0.4(4) . . . . ?
N2 C6 C7 C8 1.4(5) . . . . ?
C1 C6 C7 C8 -177.6(3) . . . . ?
N2 C6 C7 C12 -179.9(3) . . . . ?
C1 C6 C7 C12 1.1(4) . . . . ?
C6 C7 C8 C9 -1.5(5) . . . . ?
C12 C7 C8 C9 179.8(3) . . . . ?
C7 C8 C9 C10 0.2(5) . . . . ?
C6 N2 C10 C9 -1.6(5) . . . . ?
Cu1 N2 C10 C9 -176.6(2) . . . . ?
C8 C9 C10 N2 1.4(5) . . . . ?
C1 C2 C11 C12 1.8(5) . . . . ?
C3 C2 C11 C12 -178.0(3) . . . . ?
C2 C11 C12 C7 -0.2(5) . . . . ?
C6 C7 C12 C11 -1.3(5) . . . . ?
C8 C7 C12 C11 177.3(3) . . . . ?
C16 S1 C13 C14 -0.2(3) . . . . ?
S1 C13 C14 C15 0.4(4) . . . . ?
C13 C14 C15 C16 -0.3(4) . . . . ?
C14 C15 C16 C17 179.5(3) . . . . ?
C14 C15 C16 S1 0.2(4) . . . . ?
C13 S1 C16 C15 0.0(3) . . . . ?
C13 S1 C16 C17 -179.4(3) . . . . ?
Cu1 O1 C17 C18 7.0(4) . . . . ?
Cu1 O1 C17 C16 -172.4(2) . . . . ?
C15 C16 C17 O1 -176.5(3) . . . . ?
S1 C16 C17 O1 2.8(4) . . . . ?
C15 C16 C17 C18 4.1(5) . . . . ?
S1 C16 C17 C18 -176.5(2) . . . . ?
O1 C17 C18 C19 3.3(5) . . . . ?
C16 C17 C18 C19 -177.3(3) . . . . ?
Cu1 O2 C19 C18 -12.9(5) . . . . ?
Cu1 O2 C19 C20 164.12(19) . . . . ?
C17 C18 C19 O2 0.3(5) . . . . ?
C17 C18 C19 C20 -176.7(3) . . . . ?
O2 C19 C20 F3 27.4(4) . . . . ?
C18 C19 C20 F3 -155.1(3) . . . . ?
O2 C19 C20 F1 148.9(3) . . . . ?
C18 C19 C20 F1 -33.6(4) . . . . ?
O2 C19 C20 F2 -91.4(3) . . . . ?
C18 C19 C20 F2 86.1(4) . . . . ?
